data_1534317
loop_
_publ_author_name
'Brehler, B.'
'Jacobi, H.'
'Siebert, H.'

_publ_section_title
;
 Kristallstruktur und Schwingungsspektrum von K4 I2 O9
;
_journal_name_full 'Zeitschrift fuer Anorganische und Allgemeine Chemie'
_journal_page_first 301
_journal_page_last 311
_journal_volume 362
_journal_year 1968
_chemical_formula_sum 'I2 K4 O9'
_chemical_name_systematic 'K4 (O3 (I O3)2)'
_space_group_IT_number 194
_symmetry_space_group_name_Hall '-P 6c 2c'
_symmetry_space_group_name_H-M 'P 63/m m c'
_cell_angle_alpha 90
_cell_angle_beta 90
_cell_angle_gamma 120
_cell_formula_units_Z 2
_cell_length_a 6.21
_cell_length_b 6.21
_cell_length_c 15.36
_cell_volume 512.985
_citation_journal_id_ASTM ZAACAB
_cod_data_source_file Brehler_ZAACAB_1968_903.cif
_cod_data_source_block I2K4O9
_cod_original_cell_volume 512.9855
_cod_database_code 1534317

loop_
_symmetry_equiv_pos_as_xyz
x,y,z
x-y,x,z+1/2
-y,x-y,z
-x,-y,z+1/2
-x+y,-x,z
y,-x+y,z+1/2
-y,-x,-z+1/2
x-y,-y,-z
x,x-y,-z+1/2
y,x,-z
-x+y,y,-z+1/2
-x,-x+y,-z
-x,-y,-z
-x+y,-x,-z-1/2
y,-x+y,-z
x,y,-z-1/2
x-y,x,-z
-y,x-y,-z-1/2
y,x,z-1/2
-x+y,y,z
-x,-x+y,z-1/2
-y,-x,z
x-y,-y,z-1/2
x,x-y,z

loop_
_atom_site_label
_atom_site_type_symbol
_atom_site_fract_x
_atom_site_fract_y
_atom_site_fract_z
_atom_site_occupancy
_atom_site_U_iso_or_equiv
K2 K+1 0 0 0.25 1 0.0
I1 I+7 0.3333 0.6667 0.655 1 0.0
O2 O-2 0.1897 0.3794 0.6016 1 0.0
K1 K+1 0 0 0 1 0.0
O1 O-2 0.5384 0.0768 0.25 1 0.0
K3 K+1 0.3333 0.6667 0.0886 1 0.0
